data_8104700
loop_
_publ_author_name
'Liu, Yingfan'
'Sun, Saisai'
'Ji, Guangqian'
'Li, Xiaochuan'
'Son, Young-A'

_publ_section_title
;
 Crystal structure of 2-phenylethynyl-1,3,6,8-tetramethylBOPHY (BOPHY =
 bis(difluoroboron)-1,2-bis((1H-pyrrol-2-yl)methylene)hydrazine),
 C22H20B2F4N4
;
_journal_issue 4
_journal_name_full 'Zeitschrift f\"ur Kristallographie - New Crystal Structures'
_journal_page_first 749
_journal_page_last 752
_journal_paper_doi 10.1515/ncrs-2021-0074
_journal_volume 236
_journal_year 2021
_chemical_formula_moiety 'C22 H20 B2 F4 N4'
_chemical_formula_sum 'C22 H20 B2 F4 N4'
_chemical_formula_weight 438.04
_space_group_crystal_system orthorhombic
_space_group_IT_number 61
_space_group_name_Hall '-P 2ac 2ab'
_space_group_name_H-M_alt 'P b c a'
_atom_sites_solution_hydrogens geom
_atom_sites_solution_primary dual
_cell_angle_alpha 90
_cell_angle_beta 90
_cell_angle_gamma 90
_cell_formula_units_Z 8
_cell_length_a 9.2506(2)
_cell_length_b 36.1677(13)
_cell_length_c 12.9475(3)
_cell_measurement_reflns_used 5136
_cell_measurement_temperature 294.43(10)
_cell_measurement_theta_max 72.0320
_cell_measurement_theta_min 4.1780
_cell_volume 4331.9(2)
_computing_cell_refinement 'CrysAlisPro 1.171.39.29c (Rigaku OD, 2017)'
_computing_data_collection 'CrysAlisPro 1.171.39.29c (Rigaku OD, 2017)'
_computing_data_reduction 'CrysAlisPro 1.171.39.29c (Rigaku OD, 2017)'
_computing_molecular_graphics 'Olex2 1.3 (Dolomanov et al., 2009)'
_computing_publication_material 'Olex2 1.3 (Dolomanov et al., 2009)'
_computing_structure_refinement 'SHELXL 2018/3 (Sheldrick, 2015)'
_computing_structure_solution 'SHELXT  (Sheldrick, 2015)'
_diffrn_ambient_environment air
_diffrn_ambient_temperature 294.43(10)
_diffrn_detector 'CCD plate'
_diffrn_detector_area_resol_mean 8.0528
_diffrn_detector_type EosS2
_diffrn_measured_fraction_theta_full 0.998
_diffrn_measured_fraction_theta_max 0.998
_diffrn_measurement_details
;
List of Runs (angles in degrees, time in seconds):

  # Type    Start    End  Width  t~exp~   \w     \q     \k     \f   Frames
--------------------------------------------------------------------------
  1  \w    -53.00 -27.00   1.00    1.00    --  -36.07 128.00 123.00   26
  2  \w     -8.00  19.00   1.00    1.00    --   36.07 -19.00 -30.00   27
  3  \w     23.00  50.00   1.00    1.00    --   36.07  77.00-180.00   27
  4  \w     37.00  64.00   1.00    1.00    --   36.07  57.00 -30.00   27
  5  \w    -31.00  27.00   1.00    1.00    --   36.07 -57.00-120.00   58
  6  \w     40.00  65.00   1.00    1.00    --   36.07 -19.00 -30.00   25
  7  \w     25.00  91.00   1.00    1.00    --   36.07  77.00   0.00   66
  8  \w     59.00 101.00   1.00    1.00    --   36.07  77.00-180.00   42
  9  \w     24.00  85.00   1.00    1.00    --   36.07-125.00  90.00   61
 10  \w     60.00 140.00   1.00    2.78    --  109.31 178.00   0.00   80
 11  \w     41.00 106.00   1.00    2.78    --  109.31 -95.00   0.00   65
 12  \w     40.00 127.00   1.00    2.78    --  109.31 -30.00 120.00   87
 13  \w     50.00 127.00   1.00    2.78    --  109.31 -61.00  60.00   77
;
_diffrn_measurement_device 'four-circle diffractometer'
_diffrn_measurement_device_type 'SuperNova, Dual, Cu at home/near, EosS2'
_diffrn_measurement_method '\w scans'
_diffrn_orient_matrix_type 'CrysAlisPro convention (1999,Acta A55,543-557)'
_diffrn_orient_matrix_UB_11 -0.0117526000
_diffrn_orient_matrix_UB_12 -0.0410918000
_diffrn_orient_matrix_UB_13 -0.0301959000
_diffrn_orient_matrix_UB_21 -0.1659150000
_diffrn_orient_matrix_UB_22 0.0034810000
_diffrn_orient_matrix_UB_23 -0.0041404000
_diffrn_orient_matrix_UB_31 0.0088869000
_diffrn_orient_matrix_UB_32 0.0106217000
_diffrn_orient_matrix_UB_33 -0.1150321000
_diffrn_radiation_monochromator mirror
_diffrn_radiation_probe x-ray
_diffrn_radiation_type 'Cu K\a'
_diffrn_radiation_wavelength 1.54184
_diffrn_reflns_av_R_equivalents 0.0267
_diffrn_reflns_av_unetI/netI 0.0277
_diffrn_reflns_Laue_measured_fraction_full 0.998
_diffrn_reflns_Laue_measured_fraction_max 0.998
_diffrn_reflns_limit_h_max 10
_diffrn_reflns_limit_h_min -9
_diffrn_reflns_limit_k_max 42
_diffrn_reflns_limit_k_min -36
_diffrn_reflns_limit_l_max 10
_diffrn_reflns_limit_l_min -15
_diffrn_reflns_number 10648
_diffrn_reflns_point_group_measured_fraction_full 0.998
_diffrn_reflns_point_group_measured_fraction_max 0.998
_diffrn_reflns_theta_full 65.969
_diffrn_reflns_theta_max 65.969
_diffrn_reflns_theta_min 4.200
_diffrn_source 'micro-focus sealed X-ray tube'
_diffrn_source_type 'SuperNova (Cu) X-ray Source'
_exptl_absorpt_coefficient_mu 0.879
_exptl_absorpt_correction_T_max 1.00000
_exptl_absorpt_correction_T_min 0.61185
_exptl_absorpt_correction_type multi-scan
_exptl_absorpt_process_details
;
CrysAlisPro 1.171.39.29c (Rigaku Oxford Diffraction, 2017)
Empirical absorption correction using spherical harmonics,
 implemented in SCALE3 ABSPACK scaling algorithm.
;
_exptl_crystal_colour red
_exptl_crystal_colour_primary red
_exptl_crystal_density_diffrn 1.343
_exptl_crystal_description plate
_exptl_crystal_F_000 1808
_exptl_crystal_size_max 0.5
_exptl_crystal_size_mid 0.45
_exptl_crystal_size_min 0.16
_refine_diff_density_max 0.462
_refine_diff_density_min -0.207
_refine_diff_density_rms 0.059
_refine_ls_extinction_coef .
_refine_ls_extinction_method none
_refine_ls_goodness_of_fit_ref 1.140
_refine_ls_hydrogen_treatment constr
_refine_ls_matrix_type full
_refine_ls_number_parameters 324
_refine_ls_number_reflns 3763
_refine_ls_number_restraints 73
_refine_ls_restrained_S_all 1.131
_refine_ls_R_factor_all 0.0805
_refine_ls_R_factor_gt 0.0729
_refine_ls_shift/su_max 0.000
_refine_ls_shift/su_mean 0.000
_refine_ls_structure_factor_coef Fsqd
_refine_ls_weighting_details 'w=1/[\s^2^(Fo^2^)+(0.0769P)^2^+6.5468P] where P=(Fo^2^+2Fc^2^)/3'
_refine_ls_weighting_scheme calc
_refine_ls_wR_factor_gt 0.1949
_refine_ls_wR_factor_ref 0.1992
_reflns_Friedel_coverage 0.000
_reflns_Friedel_fraction_full .
_reflns_Friedel_fraction_max .
_reflns_number_gt 3240
_reflns_number_total 3763
_reflns_threshold_expression 'I > 2\s(I)'
_cod_data_source_file suppl_j_ncrs-2021-0074_suppl.cif
_cod_data_source_block 2
_cod_database_code 8104700
_chemical_oxdiff_formula 'C1 H1 F1 B1 N1 '
_shelx_space_group_comment
;
The symmetry employed for this shelxl refinement is uniquely defined
by the following loop, which should always be used as a source of
symmetry information in preference to the above space-group names.
They are only intended as comments.
;
_reflns_odcompleteness_completeness 99.70
_reflns_odcompleteness_iscentric 1
_reflns_odcompleteness_theta 66.97
_olex2_refinement_description
;
1. Fixed Uiso
 At 1.2 times of:
  All C(H) groups
 At 1.5 times of:
  All C(H,H,H) groups
2. Restrained distances
 C17A-C16 \\sim C17-C16
 with sigma of 0.02
3. Rigid body (RIGU) restrains
 C19A, C17A, C22A, C20A, C18A, C21A
 with sigma for 1-2 distances of 0.001 and sigma for 1-3 distances of 0.001
 C17, C20, C19, C18, C21, C22
 with sigma for 1-2 distances of 0.001 and sigma for 1-3 distances of 0.001
4. Others
 Sof(C17A)=Sof(C18A)=Sof(H18A)=Sof(C19A)=Sof(H19A)=Sof(C20A)=Sof(H20A)=
 Sof(C21A)=Sof(H21A)=Sof(C22A)=Sof(H22A)=1-FVAR(1)
 Sof(C17)=Sof(C22)=Sof(H22)=Sof(C21)=Sof(H21)=Sof(C20)=Sof(H20)=Sof(C19)=
 Sof(H19)=Sof(C18)=Sof(H18)=FVAR(1)
5.a Aromatic/amide H refined with riding coordinates:
 C6(H6), C1(H1), C4(H4), C22(H22), C21(H21), C20(H20), C19(H19), C18(H18),
 C18A(H18A), C19A(H19A), C20A(H20A), C21A(H21A), C22A(H22A)
5.b Fitted hexagon refined as free rotating group:
 C17(C22,C21,C20,C19,C18), C17A(C18A,C19A,C20A,C21A,C22A)
5.c Idealised Me refined as rotating group:
 C12(H12a,H12b,H12c), C11(H11a,H11b,H11c), C14(H14a,H14b,H14c), C13(H13a,H13b,
 H13c)
;

loop_
_space_group_symop_operation_xyz
'x, y, z'
'-x+1/2, -y, z+1/2'
'-x, y+1/2, -z+1/2'
'x+1/2, -y+1/2, -z'
'-x, -y, -z'
'x-1/2, y, -z-1/2'
'x, -y-1/2, z-1/2'
'-x-1/2, y-1/2, z'

loop_
_atom_site_label
_atom_site_type_symbol
_atom_site_fract_x
_atom_site_fract_y
_atom_site_fract_z
_atom_site_U_iso_or_equiv
_atom_site_adp_type
_atom_site_occupancy
_atom_site_site_symmetry_order
_atom_site_calc_flag
_atom_site_refinement_flags_posn
_atom_site_refinement_flags_adp
_atom_site_refinement_flags_occupancy
_atom_site_disorder_assembly
_atom_site_disorder_group
B1 B 0.5375(4) 0.60122(11) 0.2250(2) 0.0326(8) Uani 1 1 d . . . . .
B2 B 0.4869(4) 0.57540(11) 0.5343(3) 0.0338(8) Uani 1 1 d . . . . .
C1 C 0.4024(3) 0.54950(9) 0.3676(2) 0.0327(7) Uani 1 1 d . . . . .
H1 H 0.351635 0.533723 0.411176 0.039 Uiso 1 1 calc R U . . .
C2 C 0.3866(3) 0.54381(9) 0.2630(2) 0.0337(7) Uani 1 1 d . . . . .
C3 C 0.3042(4) 0.51701(9) 0.2108(3) 0.0379(7) Uani 1 1 d . . . . .
C4 C 0.3290(4) 0.52354(11) 0.1063(3) 0.0474(9) Uani 1 1 d . . . . .
H4 H 0.289399 0.510084 0.052041 0.057 Uiso 1 1 calc R U . . .
C5 C 0.4232(4) 0.55367(10) 0.0962(2) 0.0434(8) Uani 1 1 d . . . . .
C6 C 0.6454(3) 0.62312(9) 0.3913(2) 0.0332(7) Uani 1 1 d . . . . .
H6 H 0.698263 0.638489 0.347763 0.040 Uiso 1 1 calc R U . . .
C7 C 0.6644(3) 0.62787(8) 0.4969(2) 0.0303(7) Uani 1 1 d . . . . .
C8 C 0.7506(4) 0.65327(9) 0.5519(3) 0.0393(8) Uani 1 1 d . . . . .
C9 C 0.7211(4) 0.64664(10) 0.6567(3) 0.0391(8) Uani 1 1 d . . . . .
C10 C 0.6210(4) 0.61755(9) 0.6634(2) 0.0359(7) Uani 1 1 d . . . . .
C11 C 0.2104(4) 0.48843(10) 0.2599(3) 0.0487(9) Uani 1 1 d . . . . .
H11A H 0.264976 0.475215 0.311092 0.073 Uiso 1 1 calc R U . . .
H11B H 0.176932 0.471463 0.208168 0.073 Uiso 1 1 calc R U . . .
H11C H 0.129075 0.500202 0.292109 0.073 Uiso 1 1 calc R U . . .
C12 C 0.5595(4) 0.60062(10) 0.7581(3) 0.0441(8) Uani 1 1 d . . . . .
H12A H 0.471001 0.612943 0.775908 0.066 Uiso 1 1 calc R U . . .
H12B H 0.627201 0.603065 0.813911 0.066 Uiso 1 1 calc R U . . .
H12C H 0.540474 0.574898 0.745870 0.066 Uiso 1 1 calc R U . . .
C13 C 0.4809(5) 0.57067(12) 0.0007(3) 0.0556(11) Uani 1 1 d . . . . .
H13A H 0.476506 0.597110 0.006449 0.083 Uiso 1 1 calc R U . . .
H13B H 0.424095 0.562801 -0.057369 0.083 Uiso 1 1 calc R U . . .
H13C H 0.579463 0.563131 -0.009026 0.083 Uiso 1 1 calc R U . . .
C14 C 0.8526(4) 0.68096(12) 0.5086(3) 0.0570(11) Uani 1 1 d . . . . .
H14A H 0.929257 0.668438 0.472871 0.086 Uiso 1 1 calc R U . . .
H14B H 0.892370 0.695540 0.563613 0.086 Uiso 1 1 calc R U . . .
H14C H 0.802055 0.696773 0.461219 0.086 Uiso 1 1 calc R U . . .
C15 C 0.7783(4) 0.66539(10) 0.7447(3) 0.0472(9) Uani 1 1 d . . . . .
C16 C 0.8236(4) 0.67859(11) 0.8220(3) 0.0495(9) Uani 1 1 d D . . . .
C17 C 0.8773(18) 0.6944(5) 0.9163(7) 0.050(4) Uani 0.48(4) 1 d DG . P A 1
C17A C 0.8780(18) 0.6922(5) 0.9186(7) 0.062(6) Uani 0.52(4) 1 d DG . P A 2
C18 C 0.9822(18) 0.7216(5) 0.9041(12) 0.069(4) Uani 0.48(4) 1 d G . P A 1
H18 H 1.009296 0.729128 0.838229 0.083 Uiso 0.48(4) 1 calc R U P A 1
C18A C 0.9792(16) 0.7203(4) 0.9311(12) 0.064(3) Uani 0.52(4) 1 d G . P A 2
H18A H 1.021309 0.731231 0.873507 0.076 Uiso 0.52(4) 1 calc R U P A 2
C19 C 1.0465(17) 0.7375(4) 0.9904(18) 0.073(4) Uani 0.48(4) 1 d G . P A 1
H19 H 1.116627 0.755694 0.982172 0.088 Uiso 0.48(4) 1 calc R U P A 1
C19A C 1.0175(19) 0.7319(4) 1.0297(16) 0.078(4) Uani 0.52(4) 1 d G . P A 2
H19A H 1.085236 0.750710 1.038006 0.093 Uiso 0.52(4) 1 calc R U P A 2
C20 C 1.006(2) 0.7262(5) 1.0888(14) 0.074(4) Uani 0.48(4) 1 d G . P A 1
H20 H 1.048953 0.736899 1.146527 0.089 Uiso 0.48(4) 1 calc R U P A 1
C20A C 0.955(3) 0.7156(5) 1.1157(10) 0.083(4) Uani 0.52(4) 1 d G . P A 2
H20A H 0.980183 0.723380 1.181690 0.099 Uiso 0.52(4) 1 calc R U P A 2
C21 C 0.901(2) 0.6991(6) 1.1011(7) 0.076(4) Uani 0.48(4) 1 d G . P A 1
H21 H 0.873945 0.691538 1.166941 0.092 Uiso 0.48(4) 1 calc R U P A 1
C21A C 0.853(2) 0.6875(5) 1.1033(7) 0.082(4) Uani 0.52(4) 1 d G . P A 2
H21A H 0.811201 0.676571 1.160874 0.098 Uiso 0.52(4) 1 calc R U P A 2
C22 C 0.8368(18) 0.6832(5) 1.0148(10) 0.067(4) Uani 0.48(4) 1 d G . P A 1
H22 H 0.766612 0.664972 1.023000 0.080 Uiso 0.48(4) 1 calc R U P A 1
C22A C 0.8150(18) 0.6759(5) 1.0047(10) 0.067(3) Uani 0.52(4) 1 d G . P A 2
H22A H 0.747272 0.657091 0.996374 0.080 Uiso 0.52(4) 1 calc R U P A 2
F1 F 0.4555(2) 0.63232(6) 0.20390(15) 0.0488(5) Uani 1 1 d . . . . .
F2 F 0.6703(2) 0.60484(7) 0.17962(15) 0.0520(6) Uani 1 1 d . . . . .
F3 F 0.3485(2) 0.58040(7) 0.56946(15) 0.0583(7) Uani 1 1 d . . . . .
F4 F 0.5373(3) 0.54131(6) 0.56606(15) 0.0569(6) Uani 1 1 d . . . . .
N1 N 0.4581(3) 0.56611(8) 0.19140(18) 0.0341(6) Uani 1 1 d . . . . .
N2 N 0.5599(3) 0.59894(7) 0.34759(18) 0.0298(6) Uani 1 1 d . . . . .
N3 N 0.4827(3) 0.57516(7) 0.41198(18) 0.0300(6) Uani 1 1 d . . . . .
N4 N 0.5873(3) 0.60636(7) 0.56710(18) 0.0310(6) Uani 1 1 d . . . . .

loop_
_atom_site_aniso_label
_atom_site_aniso_U_11
_atom_site_aniso_U_22
_atom_site_aniso_U_33
_atom_site_aniso_U_23
_atom_site_aniso_U_13
_atom_site_aniso_U_12
F1 0.0536(13) 0.0493(12) 0.0435(11) 0.0080(9) -0.0111(10) 0.0064(10)
F2 0.0336(11) 0.0897(16) 0.0328(10) 0.0037(10) 0.0092(8) -0.0083(11)
F4 0.0889(17) 0.0452(12) 0.0366(10) 0.0111(9) -0.0163(11) -0.0077(12)
F3 0.0337(11) 0.1058(19) 0.0355(11) -0.0093(11) 0.0108(9) -0.0177(12)
N2 0.0255(13) 0.0412(14) 0.0228(12) 0.0044(10) 0.0019(10) -0.0031(11)
N3 0.0259(12) 0.0407(14) 0.0236(12) 0.0040(10) 0.0023(10) -0.0056(11)
N4 0.0270(13) 0.0435(14) 0.0224(12) 0.0014(10) -0.0002(10) -0.0042(11)
N1 0.0330(14) 0.0481(15) 0.0211(12) -0.0005(11) -0.0003(11) 0.0015(12)
C7 0.0250(15) 0.0380(16) 0.0279(15) 0.0003(12) 0.0017(12) -0.0042(13)
C6 0.0275(15) 0.0417(17) 0.0303(15) 0.0038(13) 0.0047(12) -0.0041(14)
C1 0.0294(15) 0.0424(17) 0.0263(15) 0.0009(13) -0.0031(13) -0.0048(14)
C3 0.0337(17) 0.0422(18) 0.0379(17) -0.0068(14) -0.0098(14) 0.0005(15)
C2 0.0304(15) 0.0433(17) 0.0273(15) 0.0005(13) -0.0019(13) 0.0004(14)
C9 0.0320(17) 0.0467(19) 0.0385(18) -0.0099(14) -0.0066(14) 0.0018(15)
C10 0.0335(17) 0.0456(18) 0.0285(15) -0.0038(13) -0.0058(13) 0.0060(15)
C8 0.0335(17) 0.0438(18) 0.0406(18) -0.0055(14) -0.0009(14) -0.0033(15)
C5 0.049(2) 0.057(2) 0.0247(15) -0.0035(15) -0.0033(15) 0.0102(17)
C12 0.050(2) 0.057(2) 0.0253(16) 0.0034(15) -0.0032(15) 0.0020(18)
C15 0.0426(19) 0.052(2) 0.047(2) -0.0100(18) -0.0080(17) 0.0020(17)
C11 0.044(2) 0.0468(19) 0.055(2) -0.0068(17) -0.0130(18) -0.0061(17)
C4 0.052(2) 0.057(2) 0.0334(17) -0.0129(16) -0.0118(16) 0.0033(18)
C17 0.060(8) 0.046(7) 0.043(4) -0.021(4) -0.017(4) 0.029(6)
C22 0.092(8) 0.069(7) 0.040(5) -0.021(4) -0.018(4) 0.012(6)
C21 0.108(9) 0.075(9) 0.046(5) -0.024(4) -0.027(5) 0.010(6)
C20 0.095(9) 0.064(7) 0.064(6) -0.025(5) -0.030(6) 0.021(5)
C19 0.090(7) 0.059(6) 0.070(7) -0.022(5) -0.028(6) 0.013(5)
C18 0.082(8) 0.063(7) 0.063(5) -0.018(5) -0.021(5) 0.008(6)
C16 0.050(2) 0.052(2) 0.046(2) -0.0159(17) -0.0112(18) 0.0054(18)
C14 0.051(2) 0.060(2) 0.061(2) -0.011(2) 0.007(2) -0.025(2)
C13 0.066(3) 0.076(3) 0.0247(17) -0.0010(17) 0.0058(17) 0.006(2)
B2 0.0306(18) 0.046(2) 0.0246(17) 0.0027(15) -0.0020(14) -0.0092(16)
B1 0.0293(17) 0.048(2) 0.0207(16) 0.0049(14) 0.0018(14) 0.0026(16)
C17A 0.074(10) 0.051(9) 0.060(5) -0.018(4) -0.032(5) 0.010(8)
C18A 0.078(7) 0.049(5) 0.064(5) -0.025(4) -0.033(5) 0.011(5)
C19A 0.111(9) 0.056(6) 0.066(6) -0.028(5) -0.041(6) 0.013(5)
C20A 0.117(10) 0.068(7) 0.063(5) -0.028(5) -0.040(5) 0.014(6)
C21A 0.115(10) 0.069(7) 0.061(5) -0.019(4) -0.036(5) 0.013(6)
C22A 0.087(7) 0.054(6) 0.059(5) -0.017(4) -0.028(4) 0.014(5)

loop_
_atom_type_symbol
_atom_type_description
_atom_type_scat_dispersion_real
_atom_type_scat_dispersion_imag
_atom_type_scat_source
C C 0.0181 0.0091 'International Tables Vol C Tables 4.2.6.8 and 6.1.1.4'
H H 0.0000 0.0000 'International Tables Vol C Tables 4.2.6.8 and 6.1.1.4'
B B 0.0090 0.0039 'International Tables Vol C Tables 4.2.6.8 and 6.1.1.4'
F F 0.0727 0.0534 'International Tables Vol C Tables 4.2.6.8 and 6.1.1.4'
N N 0.0311 0.0180 'International Tables Vol C Tables 4.2.6.8 and 6.1.1.4'

loop_
_geom_angle_atom_site_label_1
_geom_angle_atom_site_label_2
_geom_angle_atom_site_label_3
_geom_angle
_geom_angle_site_symmetry_1
_geom_angle_site_symmetry_3
N3 N2 B1 123.9(2) . .
C6 N2 N3 117.6(2) . .
C6 N2 B1 118.1(3) . .
N2 N3 B2 125.6(2) . .
C1 N3 N2 117.5(2) . .
C1 N3 B2 116.9(3) . .
C7 N4 B2 123.0(2) . .
C10 N4 C7 108.5(3) . .
C10 N4 B2 128.5(3) . .
C2 N1 B1 121.2(2) . .
C5 N1 C2 107.5(3) . .
C5 N1 B1 130.6(3) . .
N4 C7 C8 108.9(3) . .
C6 C7 N4 120.6(3) . .
C6 C7 C8 130.5(3) . .
N2 C6 C7 125.8(3) . .
N2 C6 H6 117.1 . .
C7 C6 H6 117.1 . .
N3 C1 H1 116.8 . .
N3 C1 C2 126.3(3) . .
C2 C1 H1 116.8 . .
C2 C3 C11 126.1(3) . .
C4 C3 C2 105.1(3) . .
C4 C3 C11 128.8(3) . .
N1 C2 C3 109.7(3) . .
C1 C2 N1 121.1(3) . .
C1 C2 C3 129.2(3) . .
C10 C9 C8 108.4(3) . .
C10 C9 C15 123.4(3) . .
C8 C9 C15 128.2(3) . .
N4 C10 C9 108.7(3) . .
N4 C10 C12 123.5(3) . .
C9 C10 C12 127.8(3) . .
C7 C8 C14 127.4(3) . .
C9 C8 C7 105.5(3) . .
C9 C8 C14 127.1(3) . .
N1 C5 C4 108.8(3) . .
N1 C5 C13 122.5(3) . .
C4 C5 C13 128.7(3) . .
C10 C12 H12A 109.5 . .
C10 C12 H12B 109.5 . .
C10 C12 H12C 109.5 . .
H12A C12 H12B 109.5 . .
H12A C12 H12C 109.5 . .
H12B C12 H12C 109.5 . .
C16 C15 C9 175.0(4) . .
C3 C11 H11A 109.5 . .
C3 C11 H11B 109.5 . .
C3 C11 H11C 109.5 . .
H11A C11 H11B 109.5 . .
H11A C11 H11C 109.5 . .
H11B C11 H11C 109.5 . .
C3 C4 C5 109.0(3) . .
C3 C4 H4 125.5 . .
C5 C4 H4 125.5 . .
C22 C17 C18 120.0 . .
C22 C17 C16 124.7(10) . .
C18 C17 C16 115.2(10) . .
C17 C22 H22 120.0 . .
C21 C22 C17 120.0 . .
C21 C22 H22 120.0 . .
C22 C21 H21 120.0 . .
C22 C21 C20 120.0 . .
C20 C21 H21 120.0 . .
C21 C20 H20 120.0 . .
C19 C20 C21 120.0 . .
C19 C20 H20 120.0 . .
C20 C19 H19 120.0 . .
C18 C19 C20 120.0 . .
C18 C19 H19 120.0 . .
C17 C18 H18 120.0 . .
C19 C18 C17 120.0 . .
C19 C18 H18 120.0 . .
C15 C16 C17 179.4(8) . .
C15 C16 C17A 176.3(8) . .
C8 C14 H14A 109.5 . .
C8 C14 H14B 109.5 . .
C8 C14 H14C 109.5 . .
H14A C14 H14B 109.5 . .
H14A C14 H14C 109.5 . .
H14B C14 H14C 109.5 . .
C5 C13 H13A 109.5 . .
C5 C13 H13B 109.5 . .
C5 C13 H13C 109.5 . .
H13A C13 H13B 109.5 . .
H13A C13 H13C 109.5 . .
H13B C13 H13C 109.5 . .
F4 B2 N3 107.5(3) . .
F4 B2 N4 111.7(3) . .
F3 B2 F4 109.6(3) . .
F3 B2 N3 108.1(3) . .
F3 B2 N4 112.5(3) . .
N4 B2 N3 107.4(2) . .
F1 B1 N2 108.0(3) . .
F1 B1 N1 110.8(3) . .
F2 B1 F1 109.2(3) . .
F2 B1 N2 108.3(3) . .
F2 B1 N1 112.8(3) . .
N1 B1 N2 107.5(2) . .
C18A C17A C16 126.0(9) . .
C18A C17A C22A 120.0 . .
C22A C17A C16 113.9(9) . .
C17A C18A H18A 120.0 . .
C17A C18A C19A 120.0 . .
C19A C18A H18A 120.0 . .
C18A C19A H19A 120.0 . .
C20A C19A C18A 120.0 . .
C20A C19A H19A 120.0 . .
C19A C20A H20A 120.0 . .
C19A C20A C21A 120.0 . .
C21A C20A H20A 120.0 . .
C20A C21A H21A 120.0 . .
C20A C21A C22A 120.0 . .
C22A C21A H21A 120.0 . .
C17A C22A H22A 120.0 . .
C21A C22A C17A 120.0 . .
C21A C22A H22A 120.0 . .

loop_
_geom_bond_atom_site_label_1
_geom_bond_atom_site_label_2
_geom_bond_distance
_geom_bond_site_symmetry_2
F1 B1 1.384(4) .
F2 B1 1.368(4) .
F4 B2 1.381(4) .
F3 B2 1.370(4) .
N2 N3 1.394(3) .
N2 C6 1.308(4) .
N2 B1 1.603(4) .
N3 C1 1.320(4) .
N3 B2 1.585(4) .
N4 C7 1.393(4) .
N4 C10 1.348(4) .
N4 B2 1.515(4) .
N1 C2 1.395(4) .
N1 C5 1.352(4) .
N1 B1 1.530(5) .
C7 C6 1.389(4) .
C7 C8 1.410(4) .
C6 H6 0.9300 .
C1 H1 0.9300 .
C1 C2 1.378(4) .
C3 C2 1.406(4) .
C3 C11 1.492(5) .
C3 C4 1.393(5) .
C9 C10 1.405(5) .
C9 C8 1.405(5) .
C9 C15 1.428(5) .
C10 C12 1.484(5) .
C8 C14 1.486(5) .
C5 C4 1.402(5) .
C5 C13 1.480(5) .
C12 H12A 0.9600 .
C12 H12B 0.9600 .
C12 H12C 0.9600 .
C15 C16 1.184(5) .
C11 H11A 0.9600 .
C11 H11B 0.9600 .
C11 H11C 0.9600 .
C4 H4 0.9300 .
C17 C22 1.3900 .
C17 C18 1.3900 .
C17 C16 1.438(7) .
C22 H22 0.9300 .
C22 C21 1.3900 .
C21 H21 0.9300 .
C21 C20 1.3900 .
C20 H20 0.9300 .
C20 C19 1.3900 .
C19 H19 0.9300 .
C19 C18 1.3900 .
C18 H18 0.9300 .
C16 C17A 1.436(7) .
C14 H14A 0.9600 .
C14 H14B 0.9600 .
C14 H14C 0.9600 .
C13 H13A 0.9600 .
C13 H13B 0.9600 .
C13 H13C 0.9600 .
C17A C18A 1.3900 .
C17A C22A 1.3900 .
C18A H18A 0.9300 .
C18A C19A 1.3900 .
C19A H19A 0.9300 .
C19A C20A 1.3900 .
C20A H20A 0.9300 .
C20A C21A 1.3900 .
C21A H21A 0.9300 .
C21A C22A 1.3900 .
C22A H22A 0.9300 .

loop_
_geom_torsion_atom_site_label_1
_geom_torsion_atom_site_label_2
_geom_torsion_atom_site_label_3
_geom_torsion_atom_site_label_4
_geom_torsion
_geom_torsion_site_symmetry_1
_geom_torsion_site_symmetry_2
_geom_torsion_site_symmetry_3
_geom_torsion_site_symmetry_4
N2 N3 C1 C2 -0.2(5) . . . .
N2 N3 B2 F4 -119.4(3) . . . .
N2 N3 B2 F3 122.4(3) . . . .
N2 N3 B2 N4 0.9(4) . . . .
N3 N2 C6 C7 -1.5(5) . . . .
N3 N2 B1 F1 102.2(3) . . . .
N3 N2 B1 F2 -139.6(3) . . . .
N3 N2 B1 N1 -17.4(4) . . . .
N3 C1 C2 N1 -0.2(5) . . . .
N3 C1 C2 C3 179.5(3) . . . .
N4 C7 C6 N2 -1.1(5) . . . .
N4 C7 C8 C9 -0.8(4) . . . .
N4 C7 C8 C14 178.5(3) . . . .
N1 C5 C4 C3 0.1(4) . . . .
C7 N4 C10 C9 0.0(4) . . . .
C7 N4 C10 C12 -179.6(3) . . . .
C7 N4 B2 F4 114.1(3) . . . .
C7 N4 B2 F3 -122.2(3) . . . .
C7 N4 B2 N3 -3.5(4) . . . .
C6 N2 N3 C1 -176.4(3) . . . .
C6 N2 N3 B2 1.5(4) . . . .
C6 N2 B1 F1 -71.1(3) . . . .
C6 N2 B1 F2 47.1(4) . . . .
C6 N2 B1 N1 169.3(3) . . . .
C6 C7 C8 C9 176.9(3) . . . .
C6 C7 C8 C14 -3.9(6) . . . .
C1 N3 B2 F4 58.5(4) . . . .
C1 N3 B2 F3 -59.6(4) . . . .
C1 N3 B2 N4 178.8(3) . . . .
C2 N1 C5 C4 0.3(4) . . . .
C2 N1 C5 C13 -179.4(3) . . . .
C2 N1 B1 F1 -101.4(3) . . . .
C2 N1 B1 F2 135.8(3) . . . .
C2 N1 B1 N2 16.4(4) . . . .
C2 C3 C4 C5 -0.4(4) . . . .
C10 N4 C7 C6 -177.4(3) . . . .
C10 N4 C7 C8 0.5(4) . . . .
C10 N4 B2 F4 -64.3(4) . . . .
C10 N4 B2 F3 59.4(4) . . . .
C10 N4 B2 N3 178.1(3) . . . .
C10 C9 C8 C7 0.7(4) . . . .
C10 C9 C8 C14 -178.5(4) . . . .
C8 C7 C6 N2 -178.5(3) . . . .
C8 C9 C10 N4 -0.5(4) . . . .
C8 C9 C10 C12 179.1(3) . . . .
C5 N1 C2 C1 179.2(3) . . . .
C5 N1 C2 C3 -0.5(4) . . . .
C5 N1 B1 F1 67.5(4) . . . .
C5 N1 B1 F2 -55.3(5) . . . .
C5 N1 B1 N2 -174.7(3) . . . .
C15 C9 C10 N4 179.0(3) . . . .
C15 C9 C10 C12 -1.4(6) . . . .
C15 C9 C8 C7 -178.7(3) . . . .
C15 C9 C8 C14 2.0(6) . . . .
C11 C3 C2 N1 -178.9(3) . . . .
C11 C3 C2 C1 1.4(6) . . . .
C11 C3 C4 C5 179.0(3) . . . .
C4 C3 C2 N1 0.6(4) . . . .
C4 C3 C2 C1 -179.2(3) . . . .
C17 C22 C21 C20 0.0 . . . .
C22 C17 C18 C19 0.0 . . . .
C22 C21 C20 C19 0.0 . . . .
C21 C20 C19 C18 0.0 . . . .
C20 C19 C18 C17 0.0 . . . .
C18 C17 C22 C21 0.0 . . . .
C16 C17 C22 C21 176.7(16) . . . .
C16 C17 C18 C19 -177.0(14) . . . .
C16 C17A C18A C19A 177.0(16) . . . .
C16 C17A C22A C21A -177.4(14) . . . .
C13 C5 C4 C3 179.8(4) . . . .
B2 N3 C1 C2 -178.3(3) . . . .
B2 N4 C7 C6 3.9(5) . . . .
B2 N4 C7 C8 -178.2(3) . . . .
B2 N4 C10 C9 178.6(3) . . . .
B2 N4 C10 C12 -1.1(5) . . . .
B1 N2 N3 C1 10.2(4) . . . .
B1 N2 N3 B2 -171.9(3) . . . .
B1 N2 C6 C7 172.3(3) . . . .
B1 N1 C2 C1 -9.6(5) . . . .
B1 N1 C2 C3 170.6(3) . . . .
B1 N1 C5 C4 -169.8(3) . . . .
B1 N1 C5 C13 10.5(6) . . . .
C17A C18A C19A C20A 0.0 . . . .
C18A C17A C22A C21A 0.0 . . . .
C18A C19A C20A C21A 0.0 . . . .
C19A C20A C21A C22A 0.0 . . . .
C20A C21A C22A C17A 0.0 . . . .
C22A C17A C18A C19A 0.0 . . . .
